data_7043658
loop_
_publ_author_name
'Prochazkova, Sona'
'Kubicek, Vojtech'
'Bohmova, Zuzana'
'Hol\`a, Katerina'
'Kotek, Jan'
'Hermann, Petr'

_publ_section_title
;
 DOTA analogue with phosphinate-iminodiacetate pendant arm: modification
 of complex formation rate with a strongly chelating pendant
;
_journal_name_full 'Dalton Trans.'
_journal_paper_doi 10.1039/C7DT01797A
_journal_year 2017
_chemical_compound_source 'synthesized by the authors'
_chemical_formula_moiety 'C20 H36 N5 O12 P, 4(H2 O)'
_chemical_formula_sum 'C20 H44 N5 O16 P'
_chemical_formula_weight 641.57
_space_group_crystal_system triclinic
_space_group_IT_number 2
_space_group_name_Hall '-P 1'
_space_group_name_H-M_alt 'P -1'
_symmetry_space_group_name_Hall '-P 1'
_symmetry_space_group_name_H-M 'P -1'
_atom_sites_solution_hydrogens difmap
_atom_sites_solution_primary direct
_atom_sites_solution_secondary difmap
_audit_creation_method SHELXL-2014/7
_audit_update_record
;
2017-05-10 deposited with the CCDC.
2017-07-17 downloaded from the CCDC.
;
_cell_angle_alpha 100.877(2)
_cell_angle_beta 95.356(4)
_cell_angle_gamma 112.760(3)
_cell_formula_units_Z 2
_cell_length_a 9.5462(4)
_cell_length_b 10.7017(7)
_cell_length_c 16.0510(10)
_cell_measurement_reflns_used 5252
_cell_measurement_temperature 150(2)
_cell_measurement_theta_max 26.02
_cell_measurement_theta_min 1.00
_cell_volume 1459.66(15)
_computing_structure_refinement 'SHELXL-2014/7 (Sheldrick, 2014)'
_diffrn_ambient_temperature 150(2)
_diffrn_detector_area_resol_mean 9.091
_diffrn_measured_fraction_theta_full 0.995
_diffrn_measured_fraction_theta_max 0.992
_diffrn_measurement_device_type 'Nonius KappaCCD area detector'
_diffrn_measurement_method '\f and \w scans to fill the Ewald sphere'
_diffrn_radiation_monochromator graphite
_diffrn_radiation_source 'fine-focus sealed tube'
_diffrn_radiation_type MoK\a
_diffrn_radiation_wavelength 0.71073
_diffrn_reflns_av_R_equivalents 0.0288
_diffrn_reflns_av_unetI/netI 0.0517
_diffrn_reflns_Laue_measured_fraction_full 0.995
_diffrn_reflns_Laue_measured_fraction_max 0.992
_diffrn_reflns_limit_h_max 11
_diffrn_reflns_limit_h_min -11
_diffrn_reflns_limit_k_max 13
_diffrn_reflns_limit_k_min -13
_diffrn_reflns_limit_l_max 19
_diffrn_reflns_limit_l_min -19
_diffrn_reflns_number 10546
_diffrn_reflns_point_group_measured_fraction_full 0.995
_diffrn_reflns_point_group_measured_fraction_max 0.992
_diffrn_reflns_theta_full 25.242
_diffrn_reflns_theta_max 25.992
_diffrn_reflns_theta_min 1.314
_exptl_absorpt_coefficient_mu 0.176
_exptl_absorpt_correction_type none
_exptl_crystal_colour colourless
_exptl_crystal_density_diffrn 1.460
_exptl_crystal_description prisma
_exptl_crystal_F_000 684
_exptl_crystal_size_max 0.35
_exptl_crystal_size_mid 0.13
_exptl_crystal_size_min 0.10
_refine_diff_density_max 1.329
_refine_diff_density_min -0.474
_refine_diff_density_rms 0.079
_refine_ls_extinction_method none
_refine_ls_goodness_of_fit_ref 1.023
_refine_ls_hydrogen_treatment constr
_refine_ls_matrix_type full
_refine_ls_number_parameters 388
_refine_ls_number_reflns 5679
_refine_ls_number_restraints 0
_refine_ls_restrained_S_all 1.023
_refine_ls_R_factor_all 0.1119
_refine_ls_R_factor_gt 0.0728
_refine_ls_shift/su_max 0.000
_refine_ls_shift/su_mean 0.000
_refine_ls_structure_factor_coef Fsqd
_refine_ls_weighting_details 'w=1/[\s^2^(Fo^2^)+(0.1363P)^2^+1.1832P] where P=(Fo^2^+2Fc^2^)/3'
_refine_ls_weighting_scheme calc
_refine_ls_wR_factor_gt 0.2071
_refine_ls_wR_factor_ref 0.2370
_reflns_Friedel_coverage 0.000
_reflns_number_gt 3638
_reflns_number_total 5679
_reflns_threshold_expression 'I > 2\s(I)'
_cod_data_source_file c7dt01797a2.cif
_cod_data_source_block do3apida
_cod_database_code 7043658
_shelx_shelxl_version_number 2014/7
_shelx_space_group_comment
;
The symmetry employed for this shelxl refinement is uniquely defined
by the following loop, which should always be used as a source of
symmetry information in preference to the above space-group names.
They are only intended as comments.
;

loop_
_space_group_symop_operation_xyz
'x, y, z'
'-x, -y, -z'

loop_
_atom_site_label
_atom_site_type_symbol
_atom_site_fract_x
_atom_site_fract_y
_atom_site_fract_z
_atom_site_U_iso_or_equiv
_atom_site_adp_type
_atom_site_occupancy
_atom_site_site_symmetry_order
_atom_site_calc_flag
_atom_site_refinement_flags_posn
_atom_site_refinement_flags_adp
_atom_site_refinement_flags_occupancy
_atom_site_disorder_assembly
_atom_site_disorder_group
N1 N 0.6761(4) 0.3667(3) 0.14988(19) 0.0419(8) Uani 1 1 d . . . . .
C2 C 0.7887(5) 0.3227(5) 0.1926(3) 0.0544(11) Uani 1 1 d . . . . .
H21 H 0.8837 0.4043 0.2190 0.065 Uiso 1 1 calc R U . . .
H22 H 0.8128 0.2610 0.1496 0.065 Uiso 1 1 calc R U . . .
C3 C 0.7249(6) 0.2486(5) 0.2604(3) 0.0594(12) Uani 1 1 d . . . . .
H31 H 0.6270 0.1701 0.2343 0.071 Uiso 1 1 calc R U . . .
H32 H 0.7955 0.2119 0.2820 0.071 Uiso 1 1 calc R U . . .
N4 N 0.7010(4) 0.3417(3) 0.3343(2) 0.0501(9) Uani 1 1 d . . . . .
H41 H 0.6395 0.3862 0.3141 0.060 Uiso 1 1 d R U . . .
C5 C 0.6026(6) 0.2614(5) 0.3907(3) 0.0625(13) Uani 1 1 d . . . . .
H51 H 0.6067 0.3263 0.4429 0.075 Uiso 1 1 calc R U . . .
H52 H 0.6445 0.1984 0.4071 0.075 Uiso 1 1 calc R U . . .
C6 C 0.4345(6) 0.1772(5) 0.3455(3) 0.0643(13) Uani 1 1 d . . . . .
H61 H 0.4275 0.0990 0.3008 0.077 Uiso 1 1 calc R U . . .
H62 H 0.3726 0.1401 0.3869 0.077 Uiso 1 1 calc R U . . .
N7 N 0.3722(4) 0.2634(4) 0.3066(2) 0.0502(9) Uani 1 1 d . . . . .
C8 C 0.2309(5) 0.1718(4) 0.2418(3) 0.0531(11) Uani 1 1 d . . . . .
H71 H 0.1602 0.2168 0.2406 0.064 Uiso 1 1 calc R U . . .
H72 H 0.1800 0.0846 0.2582 0.064 Uiso 1 1 calc R U . . .
C9 C 0.2688(5) 0.1412(4) 0.1524(3) 0.0496(10) Uani 1 1 d . . . . .
H91 H 0.3453 0.1025 0.1543 0.060 Uiso 1 1 calc R U . . .
H92 H 0.1764 0.0725 0.1127 0.060 Uiso 1 1 calc R U . . .
N10 N 0.3302(3) 0.2722(3) 0.12053(19) 0.0413(8) Uani 1 1 d . . . . .
H101 H 0.3945 0.3443 0.1650 0.050 Uiso 1 1 d R U . . .
C11 C 0.4210(4) 0.2596(5) 0.0495(2) 0.0464(10) Uani 1 1 d . . . . .
H111 H 0.4467 0.3414 0.0261 0.056 Uiso 1 1 calc R U . . .
H112 H 0.3566 0.1784 0.0033 0.056 Uiso 1 1 calc R U . . .
C12 C 0.5687(4) 0.2462(5) 0.0800(2) 0.0466(10) Uani 1 1 d . . . . .
H121 H 0.5426 0.1616 0.1003 0.056 Uiso 1 1 calc R U . . .
H122 H 0.6206 0.2373 0.0315 0.056 Uiso 1 1 calc R U . . .
C20 C 0.7570(4) 0.4855(4) 0.1131(2) 0.0448(10) Uani 1 1 d . . . . .
H201 H 0.6817 0.4930 0.0717 0.054 Uiso 1 1 calc R U . . .
H202 H 0.8300 0.4641 0.0814 0.054 Uiso 1 1 calc R U . . .
P1 P 0.86047(11) 0.65435(11) 0.18872(6) 0.0412(3) Uani 1 1 d . . . . .
O11 O 0.9303(3) 0.7598(3) 0.13781(18) 0.0504(7) Uani 1 1 d . . . . .
O12 O 0.9636(3) 0.6462(3) 0.26200(17) 0.0471(7) Uani 1 1 d . . . . .
C21 C 0.7048(4) 0.6898(4) 0.2321(2) 0.0369(8) Uani 1 1 d . . . . .
H211 H 0.6191 0.6631 0.1852 0.044 Uiso 1 1 calc R U . . .
H212 H 0.6684 0.6325 0.2724 0.044 Uiso 1 1 calc R U . . .
N22 N 0.7538(3) 0.8395(3) 0.27699(19) 0.0362(7) Uani 1 1 d . . . . .
H221 H 0.7453 0.8809 0.2313 0.043 Uiso 1 1 d R U . . .
C23 C 0.8781(5) 0.8901(4) 0.3558(3) 0.0518(11) Uani 1 1 d . . . . .
H231 H 0.9549 0.8538 0.3443 0.062 Uiso 1 1 calc R U . . .
H232 H 0.8336 0.8570 0.4036 0.062 Uiso 1 1 calc R U . . .
C24 C 0.9530(5) 1.0477(4) 0.3789(3) 0.0528(11) Uani 1 1 d . . . . .
O241 O 1.0619(4) 1.1050(3) 0.4435(2) 0.0735(10) Uani 1 1 d . . . . .
H241 H 1.0615 1.2208 0.4615 0.088 Uiso 1 1 d R U . . .
O242 O 0.9254(4) 1.1092(3) 0.3285(2) 0.0657(9) Uani 1 1 d . . . . .
C25 C 0.6134(5) 0.8610(5) 0.2961(3) 0.0510(10) Uani 1 1 d . . . . .
H251 H 0.6429 0.9405 0.3450 0.061 Uiso 1 1 calc R U . . .
H252 H 0.5421 0.7792 0.3113 0.061 Uiso 1 1 calc R U . . .
C26 C 0.5337(5) 0.8864(4) 0.2183(3) 0.0461(10) Uani 1 1 d . . . . .
O261 O 0.6088(3) 0.9157(3) 0.1607(2) 0.0547(8) Uani 1 1 d . . . . .
O262 O 0.4066(4) 0.8857(3) 0.2230(2) 0.0626(9) Uani 1 1 d . . . . .
C30 C 0.8479(5) 0.4501(5) 0.3890(3) 0.0592(12) Uani 1 1 d . . . . .
H301 H 0.9262 0.4778 0.3535 0.071 Uiso 1 1 calc R U . . .
H302 H 0.8841 0.4121 0.4324 0.071 Uiso 1 1 calc R U . . .
C31 C 0.8230(6) 0.5760(4) 0.4324(3) 0.0519(11) Uani 1 1 d . . . . .
O311 O 0.9451(3) 0.6666(3) 0.48864(18) 0.0606(9) Uani 1 1 d . . . . .
O312 O 0.7035(4) 0.5873(3) 0.41377(17) 0.0513(7) Uani 1 1 d . . . . .
C40 C 0.3430(5) 0.3604(5) 0.3709(3) 0.0524(11) Uani 1 1 d . . . . .
H401 H 0.4256 0.3978 0.4209 0.063 Uiso 1 1 calc R U . . .
H402 H 0.2472 0.3107 0.3894 0.063 Uiso 1 1 calc R U . . .
C41 C 0.3323(4) 0.4787(4) 0.3377(2) 0.0441(10) Uani 1 1 d . . . . .
O411 O 0.2955(3) 0.5615(3) 0.39386(17) 0.0523(7) Uani 1 1 d . . . . .
H411 H 0.2801 0.6185 0.3828 0.063 Uiso 1 1 d R U . . .
O412 O 0.3553(3) 0.4961(3) 0.26650(16) 0.0463(7) Uani 1 1 d . . . . .
C50 C 0.2006(4) 0.3086(4) 0.0902(3) 0.0462(10) Uani 1 1 d . . . . .
H501 H 0.1253 0.2867 0.1278 0.055 Uiso 1 1 calc R U . . .
H502 H 0.1498 0.2512 0.0325 0.055 Uiso 1 1 calc R U . . .
C51 C 0.2536(4) 0.4603(4) 0.0889(2) 0.0408(9) Uani 1 1 d . . . . .
O511 O 0.1355(3) 0.4931(3) 0.08491(18) 0.0501(7) Uani 1 1 d . . . . .
H511 H 0.1410 0.5626 0.0795 0.060 Uiso 1 1 d R U . . .
O512 O 0.3867(3) 0.5368(3) 0.08953(16) 0.0435(7) Uani 1 1 d . . . . .
O1W O 0.1858(3) 0.7449(3) 0.08075(18) 0.0515(7) Uani 1 1 d . . . . .
H11W H 0.0998 0.7615 0.1013 0.062 Uiso 1 1 d R U . . .
H12W H 0.2620 0.7984 0.1289 0.062 Uiso 1 1 d R U . . .
O2W O 0.2526(3) 0.7615(3) 0.34058(18) 0.0521(7) Uani 1 1 d . . . . .
H21W H 0.1508 0.7226 0.3155 0.062 Uiso 1 1 d R U . . .
H22W H 0.3069 0.8043 0.3048 0.062 Uiso 1 1 d R U . . .
O3W O 0.8975(4) 0.9958(4) 0.1007(3) 0.0864(12) Uani 1 1 d . . . . .
H31W H 0.8136 0.9952 0.1208 0.104 Uiso 1 1 d R U . . .
H32W H 0.9006 0.9157 0.1102 0.104 Uiso 1 1 d R U . . .
O4WA O 0.7304(6) 1.0406(6) 0.5094(3) 0.0433(12) Uani 0.5 1 d . . P A 1
H41W H 0.7510 1.1173 0.5559 0.052 Uiso 0.5 1 d R U P A 1
H42W H 0.7882 1.0007 0.5221 0.052 Uiso 0.5 1 d R U P A 1
O4WB O 0.5960(8) 1.0287(7) 0.4968(4) 0.0628(16) Uani 0.5 1 d . . P B 2
H43W H 0.5000 1.0000 0.5000 0.075 Uiso 1 2 d R U P B 2
H44W H 0.6289 1.0558 0.5568 0.075 Uiso 0.5 1 d R U P B 2

loop_
_atom_site_aniso_label
_atom_site_aniso_U_11
_atom_site_aniso_U_22
_atom_site_aniso_U_33
_atom_site_aniso_U_23
_atom_site_aniso_U_13
_atom_site_aniso_U_12
N1 0.0421(18) 0.050(2) 0.0307(16) 0.0007(14) -0.0043(13) 0.0229(15)
C2 0.057(3) 0.058(3) 0.045(2) -0.005(2) -0.0135(19) 0.033(2)
C3 0.083(3) 0.044(3) 0.047(2) -0.003(2) -0.018(2) 0.034(2)
N4 0.064(2) 0.0370(19) 0.0399(18) 0.0010(15) -0.0139(16) 0.0203(16)
C5 0.093(4) 0.040(2) 0.044(2) 0.009(2) -0.010(2) 0.021(2)
C6 0.092(4) 0.036(2) 0.046(2) 0.009(2) -0.004(2) 0.010(2)
N7 0.066(2) 0.0396(19) 0.0324(17) 0.0072(15) -0.0002(15) 0.0115(17)
C8 0.058(3) 0.039(2) 0.041(2) 0.0100(19) 0.0058(19) -0.0015(19)
C9 0.047(2) 0.040(2) 0.040(2) 0.0008(18) 0.0019(17) 0.0016(18)
N10 0.0340(16) 0.0461(19) 0.0307(16) 0.0020(14) -0.0009(12) 0.0077(14)
C11 0.042(2) 0.060(3) 0.0278(18) -0.0007(18) 0.0023(16) 0.0169(19)
C12 0.042(2) 0.054(3) 0.034(2) -0.0031(18) -0.0037(16) 0.0191(19)
C20 0.040(2) 0.061(3) 0.0314(19) 0.0070(18) 0.0033(16) 0.0213(19)
P1 0.0319(5) 0.0518(7) 0.0367(5) 0.0054(5) 0.0013(4) 0.0173(4)
O11 0.0386(14) 0.0620(19) 0.0503(17) 0.0142(15) 0.0103(12) 0.0197(14)
O12 0.0391(14) 0.0559(18) 0.0408(15) 0.0037(13) -0.0051(11) 0.0202(13)
C21 0.0288(18) 0.036(2) 0.0350(19) 0.0021(16) -0.0030(14) 0.0069(15)
N22 0.0300(15) 0.0353(17) 0.0348(16) 0.0030(13) -0.0038(12) 0.0094(13)
C23 0.042(2) 0.041(2) 0.054(2) -0.0053(19) -0.0166(18) 0.0111(18)
C24 0.060(3) 0.041(2) 0.044(2) 0.009(2) -0.010(2) 0.011(2)
O241 0.075(2) 0.0472(19) 0.063(2) 0.0039(16) -0.0234(17) 0.0008(16)
O242 0.063(2) 0.0506(19) 0.065(2) 0.0107(17) -0.0124(16) 0.0110(16)
C25 0.045(2) 0.055(3) 0.046(2) 0.002(2) 0.0017(18) 0.019(2)
C26 0.050(2) 0.042(2) 0.041(2) -0.0017(18) -0.0060(19) 0.0218(19)
O261 0.0524(17) 0.0453(17) 0.0525(18) 0.0046(14) -0.0059(14) 0.0124(14)
O262 0.0562(19) 0.065(2) 0.0554(19) -0.0012(16) -0.0061(15) 0.0241(16)
C30 0.064(3) 0.050(3) 0.044(2) -0.004(2) -0.019(2) 0.017(2)
C31 0.061(3) 0.040(2) 0.032(2) 0.0069(18) -0.0036(19) 0.001(2)
O311 0.0626(19) 0.0504(18) 0.0398(16) 0.0009(14) -0.0109(14) 0.0021(15)
O312 0.0602(19) 0.0374(16) 0.0395(15) 0.0045(12) -0.0026(14) 0.0076(14)
C40 0.063(3) 0.049(3) 0.033(2) 0.0111(19) 0.0094(19) 0.010(2)
C41 0.037(2) 0.046(2) 0.035(2) 0.0031(18) 0.0064(16) 0.0050(17)
O411 0.0594(18) 0.0566(18) 0.0395(15) 0.0083(14) 0.0150(13) 0.0227(15)
O412 0.0512(16) 0.0477(17) 0.0310(14) 0.0069(12) 0.0079(12) 0.0121(13)
C50 0.0306(19) 0.055(3) 0.036(2) -0.0006(18) -0.0012(15) 0.0076(18)
C51 0.033(2) 0.055(3) 0.0242(17) 0.0045(16) 0.0012(14) 0.0108(18)
O511 0.0330(14) 0.0599(19) 0.0534(17) 0.0099(14) 0.0080(12) 0.0169(13)
O512 0.0292(13) 0.0605(18) 0.0328(14) 0.0134(13) 0.0021(10) 0.0100(12)
O1W 0.0399(15) 0.066(2) 0.0397(15) 0.0070(14) 0.0082(12) 0.0146(14)
O2W 0.0373(14) 0.067(2) 0.0448(16) 0.0040(14) -0.0018(12) 0.0207(14)
O3W 0.069(2) 0.072(2) 0.094(3) 0.022(2) 0.008(2) 0.0044(19)
O4WA 0.039(3) 0.048(3) 0.037(3) 0.006(2) 0.000(2) 0.015(2)
O4WB 0.059(4) 0.063(4) 0.056(4) 0.010(3) 0.002(3) 0.018(3)

loop_
_atom_type_symbol
_atom_type_description
_atom_type_scat_dispersion_real
_atom_type_scat_dispersion_imag
_atom_type_scat_source
C C 0.0033 0.0016 'International Tables Vol C Tables 4.2.6.8 and 6.1.1.4'
H H 0.0000 0.0000 'International Tables Vol C Tables 4.2.6.8 and 6.1.1.4'
N N 0.0061 0.0033 'International Tables Vol C Tables 4.2.6.8 and 6.1.1.4'
O O 0.0106 0.0060 'International Tables Vol C Tables 4.2.6.8 and 6.1.1.4'
P P 0.1023 0.0942 'International Tables Vol C Tables 4.2.6.8 and 6.1.1.4'

loop_
_geom_angle_atom_site_label_1
_geom_angle_atom_site_label_2
_geom_angle_atom_site_label_3
_geom_angle
C20 N1 C12 109.5(3)
C20 N1 C2 110.5(3)
C12 N1 C2 107.7(3)
N1 C2 C3 111.3(4)
N1 C2 H21 109.4
C3 C2 H21 109.4
N1 C2 H22 109.4
C3 C2 H22 109.4
H21 C2 H22 108.0
N4 C3 C2 112.7(4)
N4 C3 H31 109.0
C2 C3 H31 109.0
N4 C3 H32 109.0
C2 C3 H32 109.0
H31 C3 H32 107.8
C30 N4 C3 113.3(4)
C30 N4 C5 109.1(3)
C3 N4 C5 112.5(3)
C30 N4 H41 109.2
C3 N4 H41 110.7
C5 N4 H41 101.5
N4 C5 C6 112.3(3)
N4 C5 H51 109.1
C6 C5 H51 109.1
N4 C5 H52 109.1
C6 C5 H52 109.1
H51 C5 H52 107.9
N7 C6 C5 111.6(4)
N7 C6 H61 109.3
C5 C6 H61 109.3
N7 C6 H62 109.3
C5 C6 H62 109.3
H61 C6 H62 108.0
C40 N7 C6 112.1(3)
C40 N7 C8 111.4(4)
C6 N7 C8 109.7(3)
N7 C8 C9 111.3(3)
N7 C8 H71 109.4
C9 C8 H71 109.4
N7 C8 H72 109.4
C9 C8 H72 109.4
H71 C8 H72 108.0
N10 C9 C8 110.7(3)
N10 C9 H91 109.5
C8 C9 H91 109.5
N10 C9 H92 109.5
C8 C9 H92 109.5
H91 C9 H92 108.1
C50 N10 C9 110.4(3)
C50 N10 C11 110.3(3)
C9 N10 C11 112.1(3)
C50 N10 H101 107.1
C9 N10 H101 109.0
C11 N10 H101 107.9
N10 C11 C12 113.0(3)
N10 C11 H111 109.0
C12 C11 H111 109.0
N10 C11 H112 109.0
C12 C11 H112 109.0
H111 C11 H112 107.8
N1 C12 C11 113.1(3)
N1 C12 H121 109.0
C11 C12 H121 109.0
N1 C12 H122 109.0
C11 C12 H122 109.0
H121 C12 H122 107.8
N1 C20 P1 116.6(2)
N1 C20 H201 108.2
P1 C20 H201 108.2
N1 C20 H202 108.2
P1 C20 H202 108.2
H201 C20 H202 107.3
O12 P1 O11 118.46(16)
O12 P1 C20 111.29(18)
O11 P1 C20 107.72(17)
O12 P1 C21 107.89(16)
O11 P1 C21 107.47(17)
C20 P1 C21 102.83(17)
N22 C21 P1 113.1(2)
N22 C21 H211 109.0
P1 C21 H211 109.0
N22 C21 H212 109.0
P1 C21 H212 109.0
H211 C21 H212 107.8
C21 N22 C25 108.4(3)
C21 N22 C23 113.9(3)
C25 N22 C23 112.6(3)
C21 N22 H221 102.9
C25 N22 H221 84.2
C23 N22 H221 130.1
N22 C23 C24 109.0(3)
N22 C23 H231 109.9
C24 C23 H231 109.9
N22 C23 H232 109.9
C24 C23 H232 109.9
H231 C23 H232 108.3
O242 C24 O241 123.6(4)
O242 C24 C23 119.2(4)
O241 C24 C23 116.0(4)
C24 O241 H241 99.5
N22 C25 C26 110.9(3)
N22 C25 H251 109.5
C26 C25 H251 109.5
N22 C25 H252 109.5
C26 C25 H252 109.5
H251 C25 H252 108.0
O262 C26 O261 127.0(4)
O262 C26 C25 115.9(4)
O261 C26 C25 116.8(4)
N4 C30 C31 110.0(4)
N4 C30 H301 109.7
C31 C30 H301 109.7
N4 C30 H302 109.7
C31 C30 H302 109.7
H301 C30 H302 108.2
O312 C31 O311 126.7(4)
O312 C31 C30 121.7(4)
O311 C31 C30 111.6(4)
N7 C40 C41 112.4(3)
N7 C40 H401 109.1
C41 C40 H401 109.1
N7 C40 H402 109.1
C41 C40 H402 109.1
H401 C40 H402 107.9
O412 C41 O411 123.8(4)
O412 C41 C40 123.7(4)
O411 C41 C40 112.4(3)
C41 O411 H411 121.4
N10 C50 C51 113.1(3)
N10 C50 H501 109.0
C51 C50 H501 109.0
N10 C50 H502 109.0
C51 C50 H502 109.0
H501 C50 H502 107.8
O512 C51 O511 126.6(4)
O512 C51 C50 123.7(4)
O511 C51 C50 109.7(3)
C51 O511 H511 123.0
H11W O1W H12W 98.4
H21W O2W H22W 108.1
H31W O3W H32W 102.3
H41W O4WA H42W 107.9
H43W O4WB H44W 93.8

loop_
_geom_bond_atom_site_label_1
_geom_bond_atom_site_label_2
_geom_bond_distance
N1 C20 1.473(5)
N1 C12 1.480(5)
N1 C2 1.491(5)
C2 C3 1.503(7)
C2 H21 0.9700
C2 H22 0.9700
C3 N4 1.494(6)
C3 H31 0.9700
C3 H32 0.9700
N4 C30 1.486(5)
N4 C5 1.505(6)
N4 H41 0.9567
C5 C6 1.527(7)
C5 H51 0.9700
C5 H52 0.9700
C6 N7 1.471(6)
C6 H61 0.9700
C6 H62 0.9700
N7 C40 1.447(5)
N7 C8 1.481(5)
C8 C9 1.520(6)
C8 H71 0.9700
C8 H72 0.9700
C9 N10 1.503(5)
C9 H91 0.9700
C9 H92 0.9700
N10 C50 1.500(5)
N10 C11 1.512(5)
N10 H101 0.9082
C11 C12 1.518(5)
C11 H111 0.9700
C11 H112 0.9700
C12 H121 0.9700
C12 H122 0.9700
C20 P1 1.812(4)
C20 H201 0.9700
C20 H202 0.9700
P1 O12 1.500(3)
P1 O11 1.501(3)
P1 C21 1.835(4)
C21 N22 1.492(5)
C21 H211 0.9700
C21 H212 0.9700
N22 C25 1.494(5)
N22 C23 1.506(5)
N22 H221 0.9376
C23 C24 1.508(6)
C23 H231 0.9700
C23 H232 0.9700
C24 O242 1.205(5)
C24 O241 1.264(5)
O241 H241 1.2194
C25 C26 1.523(6)
C25 H251 0.9700
C25 H252 0.9700
C26 O262 1.219(5)
C26 O261 1.236(5)
C30 C31 1.511(7)
C30 H301 0.9700
C30 H302 0.9700
C31 O312 1.209(5)
C31 O311 1.309(5)
C40 C41 1.498(6)
C40 H401 0.9700
C40 H402 0.9700
C41 O412 1.219(4)
C41 O411 1.310(5)
O411 H411 0.7285
C50 C51 1.507(6)
C50 H501 0.9700
C50 H502 0.9700
C51 O512 1.214(4)
C51 O511 1.304(5)
O511 H511 0.7472
O1W H11W 0.9780
O1W H12W 0.9280
O2W H21W 0.9119
O2W H22W 0.8822
O3W H31W 0.8891
O3W H32W 0.9089
O4WA H41W 0.9419
O4WA H42W 0.8501
O4WB H43W 0.8566
O4WB H44W 0.9375
